data_4032129
loop_
_publ_author_name
'Aruri, Hariprasad'
'Singh, Umed'
'Kumar, Mukesh'
'Sharma, Sumit'
'Aithagani, Sravan Kumar'
'Gupta, Vivek K.'
'Mignani, Serge'
'Vishwakarma, Ram A.'
'Singh, Parvinder Pal'

_publ_section_title
;
 Metal-free Cross-Dehydrogenative Coupling of HN-azoles with \a-C(sp(3))-H
 Amides via C-H Activation and Its Mechanistic and Application Studies.
;
_journal_issue 2
_journal_name_full 'The Journal of organic chemistry'
_journal_page_first 1000
_journal_page_last 1012
_journal_paper_doi 10.1021/acs.joc.6b02448
_journal_volume 82
_journal_year 2017
_chemical_formula_moiety 'C12 H12 N4 O'
_chemical_formula_sum 'C12 H12 N4 O'
_chemical_formula_weight 228.26
_chemical_name_systematic
;
 ?
;
_space_group_IT_number 14
_symmetry_cell_setting monoclinic
_symmetry_space_group_name_Hall '-P 2ybc'
_symmetry_space_group_name_H-M 'P 1 21/c 1'
_atom_sites_solution_hydrogens geom
_atom_sites_solution_primary direct
_atom_sites_solution_secondary difmap
_audit_creation_method SHELXL-97
_cell_angle_alpha 90.00
_cell_angle_beta 95.853(6)
_cell_angle_gamma 90.00
_cell_formula_units_Z 4
_cell_length_a 18.8598(12)
_cell_length_b 6.0858(5)
_cell_length_c 9.8418(6)
_cell_measurement_reflns_used 1540
_cell_measurement_temperature 293(2)
_cell_measurement_theta_max 28.7890
_cell_measurement_theta_min 3.6560
_cell_volume 1123.72(14)
_computing_cell_refinement 'CrysAlisPro (Oxford Diffraction,2010)'
_computing_data_collection 'CrysAlisPro (Oxford Diffraction,2010)'
_computing_data_reduction 'CrysAlisPro (Oxford Diffraction,2010)'
_computing_molecular_graphics 'ORTEP3 (Farrugia, 2012)'
_computing_publication_material 'PLATON (Spek,2009)'
_computing_structure_refinement 'SHELXL-97 (Sheldrick, 2008)'
_computing_structure_solution 'SHELXS-97 (Sheldrick, 2008)'
_diffrn_ambient_temperature 293(2)
_diffrn_detector_area_resol_mean 16.1049
_diffrn_measured_fraction_theta_full 0.998
_diffrn_measured_fraction_theta_max 0.998
_diffrn_measurement_device_type 'Xcalibur, Sapphire3'
_diffrn_measurement_method '\w scans'
_diffrn_radiation_monochromator graphite
_diffrn_radiation_source 'fine-focus sealed tube'
_diffrn_radiation_type MoK\a
_diffrn_radiation_wavelength 0.71073
_diffrn_reflns_av_R_equivalents 0.0256
_diffrn_reflns_av_sigmaI/netI 0.0382
_diffrn_reflns_limit_h_max 23
_diffrn_reflns_limit_h_min -15
_diffrn_reflns_limit_k_max 7
_diffrn_reflns_limit_k_min -3
_diffrn_reflns_limit_l_max 12
_diffrn_reflns_limit_l_min -12
_diffrn_reflns_number 4163
_diffrn_reflns_theta_full 26.00
_diffrn_reflns_theta_max 26.00
_diffrn_reflns_theta_min 3.94
_diffrn_standards_decay_% 0
_diffrn_standards_interval_count 0
_diffrn_standards_interval_time 0
_diffrn_standards_number 0
_exptl_absorpt_coefficient_mu 0.091
_exptl_absorpt_correction_T_max 1.00000
_exptl_absorpt_correction_T_min 0.86601
_exptl_absorpt_correction_type multi-scan
_exptl_absorpt_process_details
;
CrysAlisPro, Agilent Technologies,
Version 1.171.36.28 (release 01-02-2013 CrysAlis171 .NET)
(compiled Feb  1 2013,16:14:44)
Empirical absorption correction using spherical harmonics,
 implemented in SCALE3 ABSPACK scaling algorithm.
;
_exptl_crystal_colour white
_exptl_crystal_density_diffrn 1.349
_exptl_crystal_density_method 'not measured'
_exptl_crystal_description block
_exptl_crystal_F_000 480
_exptl_crystal_size_max 0.30
_exptl_crystal_size_mid 0.20
_exptl_crystal_size_min 0.20
_refine_diff_density_max 0.380
_refine_diff_density_min -0.192
_refine_diff_density_rms 0.041
_refine_ls_extinction_method none
_refine_ls_goodness_of_fit_ref 1.077
_refine_ls_hydrogen_treatment mixed
_refine_ls_matrix_type full
_refine_ls_number_parameters 158
_refine_ls_number_reflns 2215
_refine_ls_number_restraints 0
_refine_ls_restrained_S_all 1.077
_refine_ls_R_factor_all 0.0668
_refine_ls_R_factor_gt 0.0473
_refine_ls_shift/su_max 0.000
_refine_ls_shift/su_mean 0.000
_refine_ls_structure_factor_coef Fsqd
_refine_ls_weighting_details 'calc w=1/[\s^2^(Fo^2^)+(0.0573P)^2^+0.1324P] where P=(Fo^2^+2Fc^2^)/3'
_refine_ls_weighting_scheme calc
_refine_ls_wR_factor_gt 0.1166
_refine_ls_wR_factor_ref 0.1318
_reflns_number_gt 1649
_reflns_number_total 2215
_reflns_threshold_expression >2sigma(I)
_cod_data_source_file jo6b02448_si_002.cif
_cod_data_source_block hr120are
_cod_depositor_comments 'Adding full bibliography for 4032129--4032130.cif.'
_cod_original_sg_symbol_H-M P21/c
_cod_database_code 4032129

loop_
_symmetry_equiv_pos_as_xyz
'x, y, z'
'-x, y+1/2, -z+1/2'
'-x, -y, -z'
'x, -y-1/2, z-1/2'

loop_
_atom_site_label
_atom_site_type_symbol
_atom_site_fract_x
_atom_site_fract_y
_atom_site_fract_z
_atom_site_U_iso_or_equiv
_atom_site_adp_type
_atom_site_occupancy
_atom_site_symmetry_multiplicity
_atom_site_calc_flag
_atom_site_refinement_flags
O1 O 0.47424(7) 0.6652(2) 0.14166(12) 0.0439(4) Uani 1 1 d .
N1 N 0.32102(8) 1.1934(2) 0.09861(15) 0.0367(4) Uani 1 1 d .
N13 N 0.43634(8) 1.0223(3) 0.12083(15) 0.0338(4) Uani 1 1 d .
C14 C 0.43841(9) 0.8104(3) 0.08119(16) 0.0306(4) Uani 1 1 d .
N2 N 0.28971(8) 1.0397(3) 0.16755(15) 0.0387(4) Uani 1 1 d .
C15 C 0.39057(10) 0.7846(3) -0.04962(17) 0.0361(5) Uani 1 1 d .
H15A H 0.3473 0.7066 -0.0341 0.043 Uiso 1 1 calc R
H15B H 0.4146 0.7055 -0.1172 0.043 Uiso 1 1 calc R
N5 N 0.28227(9) 1.3712(3) 0.06582(16) 0.0457(4) Uani 1 1 d .
C12 C 0.38790(9) 1.1562(3) 0.03555(17) 0.0337(4) Uani 1 1 d .
H12 H 0.4102 1.2967 0.0163 0.040 Uiso 1 1 calc R
C3 C 0.22575(9) 1.1264(3) 0.18416(18) 0.0365(4) Uani 1 1 d .
C16 C 0.37416(9) 1.0194(3) -0.09554(16) 0.0367(5) Uani 1 1 d .
H16A H 0.3250 1.0334 -0.1344 0.044 Uiso 1 1 calc R
H16B H 0.4052 1.0655 -0.1630 0.044 Uiso 1 1 calc R
C6 C 0.17364(10) 1.0107(3) 0.25870(18) 0.0398(5) Uani 1 1 d .
C4 C 0.22178(11) 1.3310(3) 0.1207(2) 0.0463(5) Uani 1 1 d .
H4 H 0.1828 1.4253 0.1170 0.056 Uiso 1 1 calc R
C7 C 0.18979(11) 0.8094(4) 0.3206(2) 0.0483(5) Uani 1 1 d .
H7 H 0.2342 0.7463 0.3139 0.058 Uiso 1 1 calc R
C8 C 0.14092(13) 0.7015(4) 0.3918(2) 0.0619(6) Uani 1 1 d .
H8 H 0.1528 0.5671 0.4330 0.074 Uiso 1 1 calc R
C10 C 0.05821(14) 0.9902(5) 0.3416(3) 0.0788(8) Uani 1 1 d .
H10 H 0.0136 1.0516 0.3488 0.095 Uiso 1 1 calc R
C11 C 0.10650(11) 1.1000(4) 0.2701(2) 0.0612(6) Uani 1 1 d .
H11 H 0.0942 1.2343 0.2293 0.073 Uiso 1 1 calc R
C9 C 0.07514(14) 0.7911(5) 0.4023(3) 0.0718(8) Uani 1 1 d .
H9 H 0.0422 0.7179 0.4501 0.086 Uiso 1 1 calc R
H1 H 0.4602(11) 1.073(4) 0.200(2) 0.057(6) Uiso 1 1 d .

loop_
_atom_site_aniso_label
_atom_site_aniso_U_11
_atom_site_aniso_U_22
_atom_site_aniso_U_33
_atom_site_aniso_U_23
_atom_site_aniso_U_13
_atom_site_aniso_U_12
O1 0.0448(8) 0.0473(9) 0.0377(7) 0.0098(6) -0.0046(6) 0.0088(7)
N1 0.0351(8) 0.0346(9) 0.0402(8) 0.0030(7) 0.0033(7) 0.0022(7)
N13 0.0285(8) 0.0399(9) 0.0314(8) -0.0041(7) -0.0045(6) -0.0005(7)
C14 0.0264(9) 0.0385(10) 0.0272(8) 0.0017(8) 0.0048(7) -0.0019(8)
N2 0.0339(8) 0.0404(9) 0.0421(8) 0.0017(8) 0.0058(7) 0.0003(7)
C15 0.0393(10) 0.0378(11) 0.0301(9) -0.0005(8) -0.0021(8) -0.0038(9)
N5 0.0419(9) 0.0411(10) 0.0539(10) 0.0078(8) 0.0038(8) 0.0094(8)
C12 0.0276(9) 0.0349(10) 0.0383(9) 0.0045(8) 0.0024(7) -0.0024(8)
C3 0.0316(9) 0.0416(11) 0.0356(9) -0.0029(8) 0.0001(8) 0.0034(8)
C16 0.0335(10) 0.0453(11) 0.0303(9) 0.0077(8) -0.0010(7) -0.0004(9)
C6 0.0332(10) 0.0469(12) 0.0389(10) -0.0062(9) 0.0020(8) 0.0005(9)
C4 0.0384(11) 0.0464(12) 0.0539(12) 0.0038(10) 0.0041(9) 0.0110(10)
C7 0.0414(11) 0.0515(13) 0.0510(12) 0.0014(10) 0.0002(9) -0.0010(10)
C8 0.0608(15) 0.0645(16) 0.0597(13) 0.0099(12) 0.0030(11) -0.0125(13)
C10 0.0469(14) 0.090(2) 0.104(2) 0.0017(18) 0.0290(14) 0.0036(15)
C11 0.0431(12) 0.0631(15) 0.0794(16) 0.0061(13) 0.0166(11) 0.0062(12)
C9 0.0595(16) 0.088(2) 0.0710(16) 0.0012(15) 0.0219(13) -0.0196(15)

loop_
_atom_type_symbol
_atom_type_description
_atom_type_scat_dispersion_real
_atom_type_scat_dispersion_imag
_atom_type_scat_source
C C 0.0033 0.0016 'International Tables Vol C Tables 4.2.6.8 and 6.1.1.4'
H H 0.0000 0.0000 'International Tables Vol C Tables 4.2.6.8 and 6.1.1.4'
N N 0.0061 0.0033 'International Tables Vol C Tables 4.2.6.8 and 6.1.1.4'
O O 0.0106 0.0060 'International Tables Vol C Tables 4.2.6.8 and 6.1.1.4'

loop_
_geom_angle_atom_site_label_1
_geom_angle_atom_site_label_2
_geom_angle_atom_site_label_3
_geom_angle
N5 N1 N2 115.84(14)
N5 N1 C12 119.66(14)
N2 N1 C12 123.29(14)
C14 N13 C12 114.24(15)
C14 N13 H1 123.0(14)
C12 N13 H1 122.5(14)
O1 C14 N13 125.32(16)
O1 C14 C15 126.31(16)
N13 C14 C15 108.37(15)
N1 N2 C3 103.71(15)
C14 C15 C16 104.02(14)
C14 C15 H15A 111.0
C16 C15 H15A 111.0
C14 C15 H15B 111.0
C16 C15 H15B 111.0
H15A C15 H15B 109.0
N1 N5 C4 102.98(15)
N13 C12 N1 111.22(13)
N13 C12 C16 103.13(14)
N1 C12 C16 110.96(14)
N13 C12 H12 110.4
N1 C12 H12 110.4
C16 C12 H12 110.4
N2 C3 C4 107.76(16)
N2 C3 C6 121.93(17)
C4 C3 C6 130.30(18)
C15 C16 C12 104.36(14)
C15 C16 H16A 110.9
C12 C16 H16A 110.9
C15 C16 H16B 110.9
C12 C16 H16B 110.9
H16A C16 H16B 108.9
C7 C6 C11 118.01(19)
C7 C6 C3 121.04(18)
C11 C6 C3 120.96(19)
N5 C4 C3 109.70(17)
N5 C4 H4 125.2
C3 C4 H4 125.2
C8 C7 C6 121.0(2)
C8 C7 H7 119.5
C6 C7 H7 119.5
C9 C8 C7 120.4(2)
C9 C8 H8 119.8
C7 C8 H8 119.8
C9 C10 C11 120.9(2)
C9 C10 H10 119.6
C11 C10 H10 119.6
C10 C11 C6 120.3(2)
C10 C11 H11 119.8
C6 C11 H11 119.8
C8 C9 C10 119.4(2)
C8 C9 H9 120.3
C10 C9 H9 120.3

loop_
_geom_bond_atom_site_label_1
_geom_bond_atom_site_label_2
_geom_bond_distance
O1 C14 1.229(2)
N1 N5 1.327(2)
N1 N2 1.329(2)
N1 C12 1.479(2)
N13 C14 1.349(2)
N13 C12 1.431(2)
N13 H1 0.91(2)
C14 C15 1.503(2)
N2 C3 1.342(2)
C15 C16 1.521(3)
C15 H15A 0.9700
C15 H15B 0.9700
N5 C4 1.334(3)
C12 C16 1.535(2)
C12 H12 0.9800
C3 C4 1.391(3)
C3 C6 1.465(3)
C16 H16A 0.9700
C16 H16B 0.9700
C6 C7 1.388(3)
C6 C11 1.393(3)
C4 H4 0.9300
C7 C8 1.380(3)
C7 H7 0.9300
C8 C9 1.368(3)
C8 H8 0.9300
C10 C9 1.374(4)
C10 C11 1.379(3)
C10 H10 0.9300
C11 H11 0.9300
C9 H9 0.9300

loop_
_geom_torsion_atom_site_label_1
_geom_torsion_atom_site_label_2
_geom_torsion_atom_site_label_3
_geom_torsion_atom_site_label_4
_geom_torsion
C12 N13 C14 O1 -177.42(16)
C12 N13 C14 C15 3.42(19)
N5 N1 N2 C3 -1.6(2)
C12 N1 N2 C3 -168.95(15)
O1 C14 C15 C16 -166.83(16)
N13 C14 C15 C16 12.32(18)
N2 N1 N5 C4 1.5(2)
C12 N1 N5 C4 169.32(15)
C14 N13 C12 N1 101.56(16)
C14 N13 C12 C16 -17.42(18)
N5 N1 C12 N13 154.47(16)
N2 N1 C12 N13 -38.6(2)
N5 N1 C12 C16 -91.35(19)
N2 N1 C12 C16 75.56(19)
N1 N2 C3 C4 0.99(19)
N1 N2 C3 C6 -178.79(15)
C14 C15 C16 C12 -21.95(17)
N13 C12 C16 C15 23.66(17)
N1 C12 C16 C15 -95.50(16)
N2 C3 C6 C7 2.9(3)
C4 C3 C6 C7 -176.87(19)
N2 C3 C6 C11 -177.45(18)
C4 C3 C6 C11 2.8(3)
N1 N5 C4 C3 -0.7(2)
N2 C3 C4 N5 -0.2(2)
C6 C3 C4 N5 179.57(18)
C11 C6 C7 C8 -0.3(3)
C3 C6 C7 C8 179.39(18)
C6 C7 C8 C9 0.3(3)
C9 C10 C11 C6 -0.2(4)
C7 C6 C11 C10 0.3(3)
C3 C6 C11 C10 -179.4(2)
C7 C8 C9 C10 -0.2(4)
C11 C10 C9 C8 0.2(4)
